data_4036405
loop_
_publ_author_name
'Barany, George'
'Britton, Doyle'
'Chen, Lin'
'Hammer, Robert P.'
'Henley, Matthew J.'
'Schrader, Alex M.'
'Young, Jr, Victor G'

_publ_section_title
;
 Unexpectedly Stable (Chlorocarbonyl)(N-ethoxycarbonylcarbamoyl)disulfane,
 and Related Compounds That Model the Zumach-Weiss-K\"uhle (ZWK) Reaction
 for Synthesis of 1,2,4-Dithiazolidine-3,5-diones.
;
_journal_issue 22
_journal_name_full 'The Journal of organic chemistry'
_journal_page_first 11313
_journal_page_last 11321
_journal_paper_doi 10.1021/acs.joc.5b01826
_journal_volume 80
_journal_year 2015
_chemical_formula_moiety 'C12 H14 N2 O4 S2'
_chemical_formula_sum 'C12 H14 N2 O4 S2'
_chemical_formula_weight 314.37
_chemical_name_common 15097a
_space_group_crystal_system triclinic
_space_group_IT_number 2
_space_group_name_Hall '-P 1'
_space_group_name_H-M_alt 'P -1'
_atom_sites_solution_hydrogens geom
_audit_creation_method SHELXL-2014/6
_cell_angle_alpha 100.849(1)
_cell_angle_beta 94.925(1)
_cell_angle_gamma 113.418(1)
_cell_formula_units_Z 2
_cell_length_a 7.2854(3)
_cell_length_b 8.4243(3)
_cell_length_c 12.9967(5)
_cell_measurement_reflns_used 2934
_cell_measurement_temperature 123(2)
_cell_measurement_theta_max 74.33
_cell_measurement_theta_min 3.52
_cell_volume 707.36(5)
_computing_cell_refinement 'Bruker SAINT'
_computing_data_collection 'Bruker APEX2'
_computing_data_reduction 'Bruker SAINT'
_computing_molecular_graphics 'Bruker SHELXTL'
_computing_publication_material 'Bruker SHELXTL'
_computing_structure_refinement 'SHELXL-2014/6 (Sheldrick, 2014)'
_computing_structure_solution 'SHELXS-97 (Sheldrick 2008)'
_diffrn_ambient_temperature 123(2)
_diffrn_measured_fraction_theta_full 0.995
_diffrn_measured_fraction_theta_max 0.991
_diffrn_measurement_device_type 'Bruker PHOTON-100'
_diffrn_measurement_method '\f and \w scans'
_diffrn_radiation_type CuK\a
_diffrn_radiation_wavelength 1.54178
_diffrn_reflns_av_R_equivalents 0.0438
_diffrn_reflns_av_unetI/netI 0.0365
_diffrn_reflns_Laue_measured_fraction_full 0.995
_diffrn_reflns_Laue_measured_fraction_max 0.991
_diffrn_reflns_limit_h_max 9
_diffrn_reflns_limit_h_min -9
_diffrn_reflns_limit_k_max 9
_diffrn_reflns_limit_k_min -10
_diffrn_reflns_limit_l_max 16
_diffrn_reflns_limit_l_min -16
_diffrn_reflns_number 10744
_diffrn_reflns_point_group_measured_fraction_full 0.995
_diffrn_reflns_point_group_measured_fraction_max 0.991
_diffrn_reflns_theta_full 67.679
_diffrn_reflns_theta_max 74.495
_diffrn_reflns_theta_min 3.519
_diffrn_source 'ImuS Cu-microfocus'
_exptl_absorpt_coefficient_mu 3.560
_exptl_absorpt_correction_T_max 0.8645
_exptl_absorpt_correction_T_min 0.5411
_exptl_absorpt_correction_type multi-scan
_exptl_absorpt_process_details 'SADABS-2014/3 (Sheldrick, 2014)'
_exptl_crystal_colour colourless
_exptl_crystal_density_diffrn 1.476
_exptl_crystal_description Needle
_exptl_crystal_F_000 328
_exptl_crystal_size_max 0.200
_exptl_crystal_size_mid 0.140
_exptl_crystal_size_min 0.120
_exptl_transmission_factor_max 0.8645
_exptl_transmission_factor_min 0.5411
_refine_diff_density_max 0.271
_refine_diff_density_min -0.331
_refine_diff_density_rms 0.062
_refine_ls_extinction_method none
_refine_ls_goodness_of_fit_ref 1.043
_refine_ls_hydrogen_treatment constr
_refine_ls_matrix_type full
_refine_ls_number_parameters 183
_refine_ls_number_reflns 2853
_refine_ls_number_restraints 0
_refine_ls_restrained_S_all 1.043
_refine_ls_R_factor_all 0.0327
_refine_ls_R_factor_gt 0.0313
_refine_ls_shift/su_max 0.001
_refine_ls_shift/su_mean 0.000
_refine_ls_structure_factor_coef Fsqd
_refine_ls_weighting_details 'w=1/[\s^2^(Fo^2^)+(0.0385P)^2^+0.4407P] where P=(Fo^2^+2Fc^2^)/3'
_refine_ls_weighting_scheme calc
_refine_ls_wR_factor_gt 0.0813
_refine_ls_wR_factor_ref 0.0828
_reflns_Friedel_coverage 0.000
_reflns_number_gt 2713
_reflns_number_total 2853
_reflns_threshold_expression 'I > 2\s(I)'
_cod_data_source_file jo5b01826_si_001.cif
_cod_data_source_block 15097a
_cod_database_code 4036405
_publcif_datablock.id {850b8db9-2e92-48ae-965b-0a76b06b4da8}

_shelx_space_group_comment
;
The symmetry employed for this shelxl refinement is uniquely defined
by the following loop, which should always be used as a source of
symmetry information in preference to the above space-group names.
They are only intended as comments.
;
_shelx_estimated_absorpt_t_min 0.536
_shelx_estimated_absorpt_t_max 0.675
_shelxl_version_number 2014/6

loop_
_space_group_symop_operation_xyz
'x, y, z'
'-x, -y, -z'

loop_
_atom_site_label
_atom_site_type_symbol
_atom_site_fract_x
_atom_site_fract_y
_atom_site_fract_z
_atom_site_U_iso_or_equiv
_atom_site_adp_type
_atom_site_occupancy
_atom_site_site_symmetry_order
_atom_site_calc_flag
_atom_site_refinement_flags_posn
_atom_site_refinement_flags_adp
C1 C 0.2422(2) 1.0153(2) 0.31252(13) 0.0197(3) Uani 1 1 d . .
H1A H 0.2388 1.1319 0.3196 0.030 Uiso 1 1 calc R U
H1B H 0.1311 0.9265 0.2563 0.030 Uiso 1 1 calc R U
H1C H 0.3726 1.0226 0.2941 0.030 Uiso 1 1 calc R U
C2 C 0.2180(2) 0.96124(19) 0.41610(12) 0.0176(3) Uani 1 1 d . .
H2A H 0.3239 1.0540 0.4746 0.021 Uiso 1 1 calc R U
H2B H 0.0830 0.9456 0.4332 0.021 Uiso 1 1 calc R U
O3 O 0.23823(16) 0.79206(13) 0.40354(8) 0.0155(2) Uani 1 1 d . .
O4 O 0.22105(17) 0.80727(14) 0.57786(8) 0.0192(2) Uani 1 1 d . .
C4 C 0.2357(2) 0.73345(18) 0.49178(11) 0.0125(3) Uani 1 1 d . .
N5 N 0.25270(19) 0.57349(16) 0.47167(9) 0.0131(2) Uani 1 1 d . .
H5A H 0.2529 0.5265 0.4052 0.016 Uiso 1 1 calc R U
O6 O 0.28911(17) 0.34456(14) 0.52213(8) 0.0183(2) Uani 1 1 d . .
C6 C 0.2693(2) 0.48083(18) 0.54570(11) 0.0124(3) Uani 1 1 d . .
S7 S 0.26127(5) 0.57884(4) 0.68173(3) 0.01317(11) Uani 1 1 d . .
S8 S 0.27025(5) 0.38217(5) 0.74944(3) 0.01448(11) Uani 1 1 d . .
O9 O 0.65963(16) 0.55626(13) 0.73283(8) 0.0151(2) Uani 1 1 d . .
C9 C 0.5432(2) 0.44419(18) 0.77173(11) 0.0124(3) Uani 1 1 d . .
N10 N 0.60061(18) 0.35798(17) 0.83572(10) 0.0150(3) Uani 1 1 d . .
C11 C 0.8200(2) 0.4131(2) 0.86586(13) 0.0217(3) Uani 1 1 d . .
H11A H 0.8822 0.4165 0.8019 0.033 Uiso 1 1 calc R U
H11B H 0.8426 0.3276 0.9011 0.033 Uiso 1 1 calc R U
H11C H 0.8815 0.5318 0.9147 0.033 Uiso 1 1 calc R U
C12 C 0.4621(2) 0.22606(19) 0.88106(11) 0.0136(3) Uani 1 1 d . .
C13 C 0.4763(3) 0.2596(2) 0.99118(12) 0.0198(3) Uani 1 1 d . .
H13A H 0.5744 0.3698 1.0352 0.024 Uiso 1 1 calc R U
C14 C 0.3467(3) 0.1317(2) 1.03624(13) 0.0257(4) Uani 1 1 d . .
H14A H 0.3570 0.1532 1.1114 0.031 Uiso 1 1 calc R U
C15 C 0.2018(3) -0.0280(2) 0.97126(15) 0.0251(4) Uani 1 1 d . .
H15A H 0.1121 -0.1153 1.0021 0.030 Uiso 1 1 calc R U
C16 C 0.1872(2) -0.0607(2) 0.86166(14) 0.0221(3) Uani 1 1 d . .
H16A H 0.0867 -0.1697 0.8177 0.027 Uiso 1 1 calc R U
C17 C 0.3192(2) 0.06555(19) 0.81571(12) 0.0162(3) Uani 1 1 d . .
H17A H 0.3117 0.0423 0.7407 0.019 Uiso 1 1 calc R U

loop_
_atom_site_aniso_label
_atom_site_aniso_U_11
_atom_site_aniso_U_22
_atom_site_aniso_U_33
_atom_site_aniso_U_23
_atom_site_aniso_U_13
_atom_site_aniso_U_12
C1 0.0234(8) 0.0124(7) 0.0245(8) 0.0081(6) 0.0034(6) 0.0072(6)
C2 0.0257(8) 0.0082(7) 0.0209(7) 0.0028(5) 0.0030(6) 0.0097(6)
O3 0.0250(5) 0.0084(5) 0.0152(5) 0.0034(4) 0.0033(4) 0.0089(4)
O4 0.0310(6) 0.0150(5) 0.0140(5) 0.0008(4) 0.0027(4) 0.0136(5)
C4 0.0123(6) 0.0092(7) 0.0138(7) 0.0012(5) -0.0007(5) 0.0036(5)
N5 0.0189(6) 0.0100(6) 0.0117(6) 0.0017(4) 0.0021(4) 0.0080(5)
O6 0.0279(6) 0.0113(5) 0.0177(5) 0.0016(4) 0.0017(4) 0.0115(4)
C6 0.0121(6) 0.0092(6) 0.0134(6) 0.0002(5) 0.0001(5) 0.0035(5)
S7 0.01744(18) 0.01204(19) 0.01165(18) 0.00237(13) 0.00149(13) 0.00832(14)
S8 0.01410(18) 0.01454(19) 0.01585(19) 0.00706(13) 0.00195(13) 0.00576(14)
O9 0.0176(5) 0.0119(5) 0.0148(5) 0.0034(4) 0.0035(4) 0.0052(4)
C9 0.0157(7) 0.0108(6) 0.0093(6) -0.0008(5) 0.0005(5) 0.0061(5)
N10 0.0153(6) 0.0150(6) 0.0138(6) 0.0040(5) -0.0002(5) 0.0059(5)
C11 0.0154(7) 0.0227(8) 0.0262(8) 0.0079(6) -0.0022(6) 0.0076(6)
C12 0.0183(7) 0.0119(7) 0.0139(7) 0.0036(5) 0.0026(5) 0.0095(6)
C13 0.0290(8) 0.0192(8) 0.0135(7) 0.0024(6) 0.0018(6) 0.0135(7)
C14 0.0399(10) 0.0316(9) 0.0186(8) 0.0126(7) 0.0118(7) 0.0240(8)
C15 0.0285(9) 0.0244(9) 0.0363(9) 0.0194(7) 0.0170(7) 0.0178(7)
C16 0.0228(8) 0.0121(7) 0.0333(9) 0.0066(6) 0.0056(7) 0.0085(6)
C17 0.0210(7) 0.0125(7) 0.0158(7) 0.0017(5) 0.0018(6) 0.0088(6)

loop_
_atom_type_symbol
_atom_type_description
_atom_type_scat_dispersion_real
_atom_type_scat_dispersion_imag
_atom_type_scat_source
C C 0.0181 0.0091 'International Tables Vol C Tables 4.2.6.8 and 6.1.1.4'
H H 0.0000 0.0000 'International Tables Vol C Tables 4.2.6.8 and 6.1.1.4'
N N 0.0311 0.0180 'International Tables Vol C Tables 4.2.6.8 and 6.1.1.4'
O O 0.0492 0.0322 'International Tables Vol C Tables 4.2.6.8 and 6.1.1.4'
S S 0.3331 0.5567 'International Tables Vol C Tables 4.2.6.8 and 6.1.1.4'

loop_
_geom_angle_atom_site_label_1
_geom_angle_atom_site_label_2
_geom_angle_atom_site_label_3
_geom_angle
C2 C1 H1A 109.5
C2 C1 H1B 109.5
H1A C1 H1B 109.5
C2 C1 H1C 109.5
H1A C1 H1C 109.5
H1B C1 H1C 109.5
O3 C2 C1 107.31(12)
O3 C2 H2A 110.3
C1 C2 H2A 110.3
O3 C2 H2B 110.3
C1 C2 H2B 110.3
H2A C2 H2B 108.5
C4 O3 C2 114.47(11)
O4 C4 O3 125.93(13)
O4 C4 N5 123.94(13)
O3 C4 N5 110.13(12)
C6 N5 C4 126.07(12)
C6 N5 H5A 117.0
C4 N5 H5A 117.0
O6 C6 N5 121.97(13)
O6 C6 S7 122.24(11)
N5 C6 S7 115.79(10)
C6 S7 S8 98.26(5)
C9 S8 S7 100.34(5)
O9 C9 N10 124.34(13)
O9 C9 S8 121.91(11)
N10 C9 S8 113.73(11)
C9 N10 C12 123.87(12)
C9 N10 C11 116.96(13)
C12 N10 C11 119.03(12)
N10 C11 H11A 109.5
N10 C11 H11B 109.5
H11A C11 H11B 109.5
N10 C11 H11C 109.5
H11A C11 H11C 109.5
H11B C11 H11C 109.5
C17 C12 C13 120.72(14)
C17 C12 N10 120.18(13)
C13 C12 N10 119.08(13)
C14 C13 C12 119.72(15)
C14 C13 H13A 120.1
C12 C13 H13A 120.1
C13 C14 C15 119.82(15)
C13 C14 H14A 120.1
C15 C14 H14A 120.1
C16 C15 C14 120.35(15)
C16 C15 H15A 119.8
C14 C15 H15A 119.8
C15 C16 C17 120.28(15)
C15 C16 H16A 119.9
C17 C16 H16A 119.9
C12 C17 C16 119.09(14)
C12 C17 H17A 120.5
C16 C17 H17A 120.5

loop_
_geom_bond_atom_site_label_1
_geom_bond_atom_site_label_2
_geom_bond_distance
C1 C2 1.503(2)
C1 H1A 0.9800
C1 H1B 0.9800
C1 H1C 0.9800
C2 O3 1.4707(16)
C2 H2A 0.9900
C2 H2B 0.9900
O3 C4 1.3300(18)
O4 C4 1.2088(18)
C4 N5 1.3802(18)
N5 C6 1.3738(19)
N5 H5A 0.8800
O6 C6 1.1999(18)
C6 S7 1.8213(14)
S7 S8 2.0369(5)
S8 C9 1.8246(14)
O9 C9 1.2180(18)
C9 N10 1.3428(19)
N10 C12 1.4346(19)
N10 C11 1.4689(19)
C11 H11A 0.9800
C11 H11B 0.9800
C11 H11C 0.9800
C12 C17 1.389(2)
C12 C13 1.392(2)
C13 C14 1.385(2)
C13 H13A 0.9500
C14 C15 1.389(3)
C14 H14A 0.9500
C15 C16 1.385(3)
C15 H15A 0.9500
C16 C17 1.392(2)
C16 H16A 0.9500
C17 H17A 0.9500

loop_
_geom_hbond_atom_site_label_D
_geom_hbond_atom_site_label_H
_geom_hbond_atom_site_label_A
_geom_hbond_distance_DH
_geom_hbond_distance_HA
_geom_hbond_distance_DA
_geom_hbond_angle_DHA
_geom_hbond_site_symmetry_A
N5 H5A O9 0.88 2.05 2.9016(16) 163.6 2_666

loop_
_geom_torsion_atom_site_label_1
_geom_torsion_atom_site_label_2
_geom_torsion_atom_site_label_3
_geom_torsion_atom_site_label_4
_geom_torsion
C1 C2 O3 C4 175.12(12)
C2 O3 C4 O4 -0.9(2)
C2 O3 C4 N5 179.18(11)
O4 C4 N5 C6 -4.7(2)
O3 C4 N5 C6 175.28(12)
C4 N5 C6 O6 -177.90(13)
C4 N5 C6 S7 1.63(19)
O6 C6 S7 S8 -4.42(13)
N5 C6 S7 S8 176.06(10)
C6 S7 S8 C9 82.58(6)
S7 S8 C9 O9 -11.45(12)
S7 S8 C9 N10 167.26(9)
O9 C9 N10 C12 -179.96(13)
S8 C9 N10 C12 1.37(18)
O9 C9 N10 C11 4.4(2)
S8 C9 N10 C11 -174.25(10)
C9 N10 C12 C17 65.40(19)
C11 N10 C12 C17 -119.07(15)
C9 N10 C12 C13 -116.13(16)
C11 N10 C12 C13 59.40(19)
C17 C12 C13 C14 0.0(2)
N10 C12 C13 C14 -178.46(14)
C12 C13 C14 C15 -0.9(2)
C13 C14 C15 C16 0.6(2)
C14 C15 C16 C17 0.7(2)
C13 C12 C17 C16 1.2(2)
N10 C12 C17 C16 179.66(13)
C15 C16 C17 C12 -1.6(2)

loop_
_publcif_info_datablock.id
_publcif_info_datablock.publ_exptl
_publcif_info_datablock.publ_geom
_publcif_info_datablock.structure
{850b8db9-2e92-48ae-965b-0a76b06b4da8} y y y

loop_
_publcif_info_tables.block_id
_publcif_info_tables.reference_item
{fb1c8225-82e0-4076-8877-cedcdc49f46f} '_geom_hbond_atom_site_label_D'

loop_
_publcif_info_cif.paper_type
E
